data_4131000
loop_
_publ_author_name
'Lu, Jingzhi'
'Khetrapal, Navneet S.'
'Johnson, Jacob A.'
'Zeng, Xiao Cheng'
'Zhang, Jian'

_publ_section_title
;
 &quot;\p-Hole-\p&quot; Interaction Promoted Photocatalytic
 Hydrodefluorination via Inner-Sphere Electron Transfer.
;
_journal_issue 49
_journal_name_full 'Journal of the American Chemical Society'
_journal_page_first 15805
_journal_page_last 15808
_journal_paper_doi 10.1021/jacs.6b08620
_journal_volume 138
_journal_year 2016
_chemical_formula_sum 'C52 H42 F12'
_chemical_formula_weight 894.86
_chemical_name_common Py3:HFB
_space_group_IT_number 2
_space_group_name_Hall '-P 1'
_space_group_name_H-M_alt 'P -1'
_symmetry_cell_setting triclinic
_symmetry_space_group_name_H-M 'P -1'
_atom_sites_solution_hydrogens geom
_atom_sites_solution_primary direct
_atom_sites_solution_secondary difmap
_audit_creation_method SHELXL-97
_cell_angle_alpha 98.279(3)
_cell_angle_beta 91.547(3)
_cell_angle_gamma 103.011(3)
_cell_formula_units_Z 1
_cell_length_a 6.6791(6)
_cell_length_b 11.7780(12)
_cell_length_c 14.4954(15)
_cell_measurement_reflns_used 9976
_cell_measurement_temperature 100(2)
_cell_measurement_theta_max 40.126
_cell_measurement_theta_min 5.646
_cell_volume 1097.36(19)
_computing_structure_refinement 'SHELXL-97 (Sheldrick, 1997)'
_computing_structure_solution 'SHELXS-97 (Sheldrick, 1990)'
_diffrn_ambient_temperature 100(2)
_diffrn_measured_fraction_theta_full 0.934
_diffrn_measured_fraction_theta_max 0.934
_diffrn_measurement_device_type 'CCD area detector'
_diffrn_radiation_monochromator graphite
_diffrn_radiation_source 'fine-focus sealed tube'
_diffrn_radiation_type synchrotron
_diffrn_radiation_wavelength 0.41328
_diffrn_reflns_av_R_equivalents 0.0507
_diffrn_reflns_av_sigmaI/netI 0.0391
_diffrn_reflns_limit_h_max 8
_diffrn_reflns_limit_h_min -8
_diffrn_reflns_limit_k_max 15
_diffrn_reflns_limit_k_min -15
_diffrn_reflns_limit_l_max 19
_diffrn_reflns_limit_l_min -19
_diffrn_reflns_number 24749
_diffrn_reflns_theta_full 16.21
_diffrn_reflns_theta_max 16.21
_diffrn_reflns_theta_min 1.88
_exptl_absorpt_coefficient_mu 0.068
_exptl_crystal_colour light_yellow
_exptl_crystal_density_diffrn 1.354
_exptl_crystal_density_method 'not measured'
_exptl_crystal_description block
_exptl_crystal_F_000 462
_exptl_crystal_size_max 0.3
_exptl_crystal_size_mid 0.3
_exptl_crystal_size_min 0.3
_refine_diff_density_max 0.572
_refine_diff_density_min -0.716
_refine_diff_density_rms 0.105
_refine_ls_extinction_method none
_refine_ls_goodness_of_fit_ref 1.378
_refine_ls_hydrogen_treatment mixed
_refine_ls_matrix_type full
_refine_ls_number_parameters 295
_refine_ls_number_reflns 5270
_refine_ls_number_restraints 345
_refine_ls_restrained_S_all 1.334
_refine_ls_R_factor_all 0.0992
_refine_ls_R_factor_gt 0.0910
_refine_ls_shift/su_max 0.000
_refine_ls_shift/su_mean 0.000
_refine_ls_structure_factor_coef Fsqd
_refine_ls_weighting_details 'calc w=1/[\s^2^(Fo^2^)+(0.2000P)^2^+0.0000P] where P=(Fo^2^+2Fc^2^)/3'
_refine_ls_weighting_scheme calc
_refine_ls_wR_factor_gt 0.2848
_refine_ls_wR_factor_ref 0.3028
_reflns_number_gt 4535
_reflns_number_total 5270
_reflns_threshold_expression >2sigma(I)
_cod_data_source_file ja6b08620_si_002.cif
_cod_data_source_block Py3:HFB
_cod_original_sg_symbol_H-M P-1
_cod_database_code 4131000

loop_
_symmetry_equiv_pos_as_xyz
'x, y, z'
'-x, -y, -z'

loop_
_atom_site_label
_atom_site_type_symbol
_atom_site_fract_x
_atom_site_fract_y
_atom_site_fract_z
_atom_site_U_iso_or_equiv
_atom_site_adp_type
_atom_site_occupancy
_atom_site_symmetry_multiplicity
_atom_site_calc_flag
_atom_site_refinement_flags
F28 F 0.8258(2) 0.69897(13) 0.62625(9) 0.0421(4) Uani 1 1 d U
F27 F 0.9282(2) 0.89303(15) 0.54287(9) 0.0509(4) Uani 1 1 d U
F29 F 0.8263(3) 0.71758(15) 0.81420(10) 0.0542(4) Uani 1 1 d U
C7 C 0.4275(2) 0.91794(12) 0.72308(9) 0.0152(3) Uani 1 1 d U
H7 H 0.4085 0.8958 0.7833 0.018 Uiso 1 1 calc R
C8 C 0.4900(2) 1.03760(12) 0.71517(9) 0.0142(3) Uani 1 1 d U
C12 C 0.3924(2) 0.83042(12) 0.64483(9) 0.0146(3) Uani 1 1 d U
C11 C 0.4200(2) 0.86192(12) 0.55419(9) 0.0129(3) Uani 1 1 d U
C21 C 0.5261(2) 1.12301(13) 0.79860(10) 0.0169(3) Uani 1 1 d U
C9 C 0.5188(2) 1.07182(12) 0.62601(9) 0.0130(3) Uani 1 1 d U
C10 C 0.4843(2) 0.98331(12) 0.54530(9) 0.0120(3) Uani 1 1 d U
F32 F 1.0289(2) 1.11098(15) 0.64980(15) 0.0685(6) Uani 1 1 d U
F30 F 0.9216(3) 0.9324(2) 0.92152(10) 0.0699(6) Uani 1 1 d U
C13 C 0.3302(2) 0.70915(13) 0.65743(10) 0.0175(4) Uani 1 1 d U
C14 C 0.2796(2) 0.60731(13) 0.66830(10) 0.0186(4) Uani 1 1 d U
C19 C 0.5845(2) 1.19320(12) 0.61431(10) 0.0166(3) Uani 1 1 d U
H19 H 0.6082 1.2525 0.6678 0.020 Uiso 1 1 calc R
F31 F 1.0261(2) 1.13083(17) 0.83988(16) 0.0792(7) Uani 1 1 d U
C22 C 0.5554(2) 1.18964(13) 0.87187(10) 0.0183(4) Uani 1 1 d U
C20 C 0.6135(2) 1.22529(12) 0.52837(10) 0.0159(3) Uani 1 1 d U
H20 H 0.6565 1.3064 0.5228 0.019 Uiso 1 1 calc R
C23 C 0.5923(3) 1.26949(14) 0.96174(10) 0.0219(4) Uani 1 1 d .
C15 C 0.2192(3) 0.48241(13) 0.67987(11) 0.0225(4) Uani 1 1 d .
C25 C 0.4003(3) 1.31809(16) 0.98251(12) 0.0306(4) Uani 1 1 d .
H25B H 0.4274 1.3749 1.0404 0.046 Uiso 1 1 calc R
H25C H 0.2839 1.2530 0.9895 0.046 Uiso 1 1 calc R
H25A H 0.3672 1.3573 0.9308 0.046 Uiso 1 1 calc R
C3 C 0.8780(3) 0.80575(17) 0.67829(12) 0.0290(4) Uani 1 1 d U
C2 C 0.9285(3) 0.90477(19) 0.63623(13) 0.0319(5) Uani 1 1 d U
C4 C 0.8785(3) 0.8156(2) 0.77457(13) 0.0331(5) Uani 1 1 d U
C26 C 0.6353(4) 1.20010(18) 1.03902(12) 0.0371(5) Uani 1 1 d .
H26B H 0.6666 1.2534 1.0987 0.056 Uiso 1 1 calc R
H26C H 0.7530 1.1655 1.0238 0.056 Uiso 1 1 calc R
H26E H 0.5138 1.1372 1.0438 0.056 Uiso 1 1 calc R
C16 C 0.3872(3) 0.45386(16) 0.74106(14) 0.0364(5) Uani 1 1 d .
H16B H 0.3535 0.3694 0.7451 0.055 Uiso 1 1 calc R
H16C H 0.3950 0.4992 0.8038 0.055 Uiso 1 1 calc R
H16E H 0.5201 0.4747 0.7133 0.055 Uiso 1 1 calc R
C24 C 0.7772(3) 1.37271(17) 0.95626(13) 0.0352(5) Uani 1 1 d .
H24B H 0.8020 1.4258 1.0161 0.053 Uiso 1 1 calc R
H24C H 0.7478 1.4161 0.9066 0.053 Uiso 1 1 calc R
H24E H 0.8997 1.3420 0.9425 0.053 Uiso 1 1 calc R
C5 C 0.9280(3) 0.9250(2) 0.82867(14) 0.0408(5) Uani 1 1 d U
C17 C 0.0150(3) 0.45988(18) 0.72854(17) 0.0417(5) Uani 1 1 d .
H17B H -0.0201 0.3781 0.7405 0.063 Uiso 1 1 calc R
H17C H -0.0946 0.4736 0.6882 0.063 Uiso 1 1 calc R
H17E H 0.0298 0.5136 0.7879 0.063 Uiso 1 1 calc R
C6 C 0.9780(3) 1.0251(2) 0.78778(18) 0.0453(6) Uani 1 1 d U
C18 C 0.1949(4) 0.40514(16) 0.58411(13) 0.0338(5) Uani 1 1 d .
H18B H 0.1674 0.3219 0.5921 0.051 Uiso 1 1 calc R
H18C H 0.3218 0.4252 0.5516 0.051 Uiso 1 1 calc R
H18E H 0.0798 0.4188 0.5472 0.051 Uiso 1 1 calc R
C1 C 0.9797(3) 1.01595(19) 0.69067(19) 0.0415(5) Uani 1 1 d U

loop_
_atom_site_aniso_label
_atom_site_aniso_U_11
_atom_site_aniso_U_22
_atom_site_aniso_U_33
_atom_site_aniso_U_23
_atom_site_aniso_U_13
_atom_site_aniso_U_12
F28 0.0431(8) 0.0418(8) 0.0373(7) -0.0050(5) 0.0006(5) 0.0086(5)
F27 0.0454(8) 0.0766(11) 0.0392(8) 0.0256(7) 0.0089(6) 0.0207(7)
F29 0.0645(10) 0.0616(10) 0.0418(8) 0.0214(7) 0.0096(6) 0.0166(7)
C7 0.0176(7) 0.0152(7) 0.0134(6) 0.0042(5) 0.0011(5) 0.0032(5)
C8 0.0169(7) 0.0140(7) 0.0114(6) 0.0014(5) 0.0005(5) 0.0029(5)
C12 0.0162(7) 0.0117(7) 0.0161(6) 0.0044(5) 0.0008(5) 0.0025(5)
C11 0.0148(7) 0.0100(7) 0.0139(6) 0.0032(5) 0.0004(5) 0.0022(5)
C21 0.0215(8) 0.0159(7) 0.0126(6) 0.0016(5) 0.0007(5) 0.0038(5)
C9 0.0150(7) 0.0113(7) 0.0123(6) 0.0018(5) -0.0001(5) 0.0025(5)
C10 0.0138(7) 0.0097(7) 0.0123(6) 0.0018(5) -0.0004(5) 0.0025(5)
F32 0.0461(10) 0.0477(9) 0.1190(16) 0.0348(10) 0.0113(9) 0.0112(7)
F30 0.0661(11) 0.1069(16) 0.0333(8) -0.0189(8) -0.0073(6) 0.0325(10)
C13 0.0207(8) 0.0147(7) 0.0173(7) 0.0057(5) 0.0025(5) 0.0025(5)
C14 0.0229(8) 0.0146(7) 0.0183(7) 0.0043(5) 0.0023(5) 0.0032(5)
C19 0.0221(7) 0.0109(7) 0.0155(6) -0.0002(5) -0.0001(5) 0.0025(5)
F31 0.0427(10) 0.0564(11) 0.1227(17) -0.0393(10) -0.0138(9) 0.0140(7)
C22 0.0249(8) 0.0161(7) 0.0133(7) 0.0032(5) 0.0007(5) 0.0029(5)
C20 0.0212(8) 0.0086(6) 0.0167(7) 0.0008(5) -0.0004(5) 0.0016(5)
C23 0.0342(9) 0.0170(7) 0.0118(6) 0.0002(5) 0.0014(5) 0.0014(6)
C15 0.0330(9) 0.0106(7) 0.0235(7) 0.0055(5) 0.0043(6) 0.0021(6)
C25 0.0417(10) 0.0269(9) 0.0221(8) -0.0028(6) 0.0063(7) 0.0091(7)
C3 0.0218(9) 0.0374(10) 0.0272(9) -0.0005(7) -0.0009(6) 0.0095(7)
C2 0.0209(9) 0.0466(12) 0.0323(9) 0.0124(8) 0.0025(7) 0.0121(8)
C4 0.0298(10) 0.0449(11) 0.0267(9) 0.0046(8) 0.0013(7) 0.0135(8)
C26 0.0633(14) 0.0303(9) 0.0171(7) 0.0048(6) -0.0079(7) 0.0103(9)
C16 0.0556(13) 0.0184(8) 0.0366(10) 0.0095(7) -0.0097(8) 0.0094(8)
C24 0.0414(11) 0.0263(9) 0.0281(8) -0.0049(7) 0.0036(7) -0.0070(7)
C5 0.0315(10) 0.0584(14) 0.0309(10) -0.0080(9) -0.0040(7) 0.0172(9)
C17 0.0427(12) 0.0231(9) 0.0565(12) 0.0092(8) 0.0215(9) -0.0022(8)
C6 0.0210(10) 0.0433(12) 0.0648(14) -0.0187(10) -0.0099(9) 0.0119(8)
C18 0.0515(12) 0.0186(8) 0.0275(9) -0.0023(6) -0.0022(7) 0.0042(7)
C1 0.0198(10) 0.0345(11) 0.0734(15) 0.0157(10) 0.0019(9) 0.0086(7)

loop_
_atom_type_symbol
_atom_type_description
_atom_type_scat_dispersion_real
_atom_type_scat_dispersion_imag
_atom_type_scat_source
C C 0.0015 0.0009 'International Tables Vol C Tables 4.2.6.8 and 6.1.1.4'
H H 0.0000 0.0000 'International Tables Vol C Tables 4.2.6.8 and 6.1.1.4'
F F 0.0096 0.0061 'International Tables Vol C Tables 4.2.6.8 and 6.1.1.4'

loop_
_geom_angle_atom_site_label_1
_geom_angle_atom_site_label_2
_geom_angle_atom_site_label_3
_geom_angle
_geom_angle_site_symmetry_1
_geom_angle_site_symmetry_3
C12 C7 C8 121.66(12) . .
C12 C7 H7 119.2 . .
C8 C7 H7 119.2 . .
C7 C8 C9 119.76(12) . .
C7 C8 C21 118.80(12) . .
C9 C8 C21 121.43(13) . .
C7 C12 C11 119.97(13) . .
C7 C12 C13 119.11(12) . .
C11 C12 C13 120.92(12) . .
C12 C11 C10 118.87(12) . .
C12 C11 C20 121.89(13) . 2_676
C10 C11 C20 119.24(12) . 2_676
C22 C21 C8 176.19(15) . .
C8 C9 C10 119.25(12) . .
C8 C9 C19 121.86(12) . .
C10 C9 C19 118.88(12) . .
C11 C10 C9 120.49(12) . .
C11 C10 C10 119.70(15) . 2_676
C9 C10 C10 119.81(15) . 2_676
C14 C13 C12 179.41(17) . .
C13 C14 C15 178.95(15) . .
C20 C19 C9 121.49(13) . .
C20 C19 H19 119.3 . .
C9 C19 H19 119.3 . .
C21 C22 C23 179.15(16) . .
C19 C20 C11 120.88(13) . 2_676
C19 C20 H20 119.6 . .
C11 C20 H20 119.6 2_676 .
C22 C23 C26 108.84(13) . .
C22 C23 C24 109.48(13) . .
C26 C23 C24 110.36(16) . .
C22 C23 C25 109.31(13) . .
C26 C23 C25 109.60(15) . .
C24 C23 C25 109.23(15) . .
C14 C15 C18 109.45(13) . .
C14 C15 C16 108.91(14) . .
C18 C15 C16 109.77(15) . .
C14 C15 C17 109.42(14) . .
C18 C15 C17 110.22(16) . .
C16 C15 C17 109.04(16) . .
C23 C25 H25B 109.5 . .
C23 C25 H25C 109.5 . .
H25B C25 H25C 109.5 . .
C23 C25 H25A 109.5 . .
H25B C25 H25A 109.5 . .
H25C C25 H25A 109.5 . .
F28 C3 C2 120.09(17) . .
F28 C3 C4 119.50(19) . .
C2 C3 C4 120.41(19) . .
F27 C2 C3 119.34(19) . .
F27 C2 C1 120.8(2) . .
C3 C2 C1 119.90(18) . .
F29 C4 C5 120.58(18) . .
F29 C4 C3 119.41(19) . .
C5 C4 C3 120.0(2) . .
C23 C26 H26B 109.5 . .
C23 C26 H26C 109.5 . .
H26B C26 H26C 109.5 . .
C23 C26 H26E 109.5 . .
H26B C26 H26E 109.5 . .
H26C C26 H26E 109.5 . .
C15 C16 H16B 109.5 . .
C15 C16 H16C 109.5 . .
H16B C16 H16C 109.5 . .
C15 C16 H16E 109.5 . .
H16B C16 H16E 109.5 . .
H16C C16 H16E 109.5 . .
C23 C24 H24B 109.5 . .
C23 C24 H24C 109.5 . .
H24B C24 H24C 109.5 . .
C23 C24 H24E 109.5 . .
H24B C24 H24E 109.5 . .
H24C C24 H24E 109.5 . .
F30 C5 C6 120.7(2) . .
F30 C5 C4 118.9(2) . .
C6 C5 C4 120.4(2) . .
C15 C17 H17B 109.5 . .
C15 C17 H17C 109.5 . .
H17B C17 H17C 109.5 . .
C15 C17 H17E 109.5 . .
H17B C17 H17E 109.5 . .
H17C C17 H17E 109.5 . .
F31 C6 C5 120.5(3) . .
F31 C6 C1 119.5(3) . .
C5 C6 C1 120.0(2) . .
C15 C18 H18B 109.5 . .
C15 C18 H18C 109.5 . .
H18B C18 H18C 109.5 . .
C15 C18 H18E 109.5 . .
H18B C18 H18E 109.5 . .
H18C C18 H18E 109.5 . .
F32 C1 C2 119.6(2) . .
F32 C1 C6 121.1(2) . .
C2 C1 C6 119.3(2) . .

loop_
_geom_bond_atom_site_label_1
_geom_bond_atom_site_label_2
_geom_bond_distance
_geom_bond_site_symmetry_2
F28 C3 1.337(2) .
F27 C2 1.340(2) .
F29 C4 1.343(3) .
C7 C12 1.3943(18) .
C7 C8 1.3993(19) .
C7 H7 0.9500 .
C8 C9 1.4136(19) .
C8 C21 1.4344(18) .
C12 C11 1.4215(19) .
C12 C13 1.4346(19) .
C11 C10 1.4229(18) .
C11 C20 1.4371(18) 2_676
C21 C22 1.209(2) .
C9 C10 1.4264(18) .
C9 C19 1.4340(19) .
C10 C10 1.432(3) 2_676
F32 C1 1.322(3) .
F30 C5 1.339(3) .
C13 C14 1.205(2) .
C14 C15 1.470(2) .
C19 C20 1.359(2) .
C19 H19 0.9500 .
F31 C6 1.327(3) .
C22 C23 1.4724(19) .
C20 C11 1.4371(18) 2_676
C20 H20 0.9500 .
C23 C26 1.535(2) .
C23 C24 1.538(2) .
C23 C25 1.538(2) .
C15 C18 1.529(2) .
C15 C16 1.536(3) .
C15 C17 1.540(3) .
C25 H25B 0.9800 .
C25 H25C 0.9800 .
C25 H25A 0.9800 .
C3 C2 1.373(3) .
C3 C4 1.384(2) .
C2 C1 1.393(3) .
C4 C5 1.374(3) .
C26 H26B 0.9800 .
C26 H26C 0.9800 .
C26 H26E 0.9800 .
C16 H16B 0.9800 .
C16 H16C 0.9800 .
C16 H16E 0.9800 .
C24 H24B 0.9800 .
C24 H24C 0.9800 .
C24 H24E 0.9800 .
C5 C6 1.374(4) .
C17 H17B 0.9800 .
C17 H17C 0.9800 .
C17 H17E 0.9800 .
C6 C1 1.397(4) .
C18 H18B 0.9800 .
C18 H18C 0.9800 .
C18 H18E 0.9800 .

loop_
_geom_torsion_atom_site_label_1
_geom_torsion_atom_site_label_2
_geom_torsion_atom_site_label_3
_geom_torsion_atom_site_label_4
_geom_torsion
_geom_torsion_site_symmetry_1
_geom_torsion_site_symmetry_4
C12 C7 C8 C9 0.0(2) . .
C12 C7 C8 C21 -179.16(12) . .
C8 C7 C12 C11 0.0(2) . .
C8 C7 C12 C13 179.50(13) . .
C7 C12 C11 C10 0.2(2) . .
C13 C12 C11 C10 -179.26(12) . .
C7 C12 C11 C20 179.73(12) . 2_676
C13 C12 C11 C20 0.2(2) . 2_676
C7 C8 C21 C22 9(2) . .
C9 C8 C21 C22 -170(2) . .
C7 C8 C9 C10 -0.2(2) . .
C21 C8 C9 C10 178.91(12) . .
C7 C8 C9 C19 -179.42(13) . .
C21 C8 C9 C19 -0.3(2) . .
C12 C11 C10 C9 -0.5(2) . .
C20 C11 C10 C9 -179.98(11) 2_676 .
C12 C11 C10 C10 179.11(15) . 2_676
C20 C11 C10 C10 -0.4(2) 2_676 2_676
C8 C9 C10 C11 0.5(2) . .
C19 C9 C10 C11 179.68(12) . .
C8 C9 C10 C10 -179.10(15) . 2_676
C19 C9 C10 C10 0.1(2) . 2_676
C7 C12 C13 C14 -74(15) . .
C11 C12 C13 C14 106(15) . .
C12 C13 C14 C15 -87(19) . .
C8 C9 C19 C20 179.43(13) . .
C10 C9 C19 C20 0.3(2) . .
C8 C21 C22 C23 27(13) . .
C9 C19 C20 C11 -0.3(2) . 2_676
C21 C22 C23 C26 -14(12) . .
C21 C22 C23 C24 107(12) . .
C21 C22 C23 C25 -133(12) . .
C13 C14 C15 C18 -19(10) . .
C13 C14 C15 C16 101(10) . .
C13 C14 C15 C17 -140(10) . .
F28 C3 C2 F27 -1.1(2) . .
C4 C3 C2 F27 179.60(16) . .
F28 C3 C2 C1 178.97(16) . .
C4 C3 C2 C1 -0.3(3) . .
F28 C3 C4 F29 0.0(3) . .
C2 C3 C4 F29 179.23(16) . .
F28 C3 C4 C5 -178.72(17) . .
C2 C3 C4 C5 0.6(3) . .
F29 C4 C5 F30 -0.6(3) . .
C3 C4 C5 F30 178.10(17) . .
F29 C4 C5 C6 -178.91(18) . .
C3 C4 C5 C6 -0.2(3) . .
F30 C5 C6 F31 1.8(3) . .
C4 C5 C6 F31 -179.93(18) . .
F30 C5 C6 C1 -178.63(18) . .
C4 C5 C6 C1 -0.3(3) . .
F27 C2 C1 F32 -0.1(3) . .
C3 C2 C1 F32 179.76(17) . .
F27 C2 C1 C6 179.85(16) . .
C3 C2 C1 C6 -0.3(3) . .
F31 C6 C1 F32 0.2(3) . .
C5 C6 C1 F32 -179.46(18) . .
F31 C6 C1 C2 -179.81(16) . .
C5 C6 C1 C2 0.6(3) . .
